data_4104287
loop_
_publ_author_name
'Bur\,cak I\,cli'
'Nicolas Christinat'
'Justus T\"onnemann'
'Christian Sch\"uttler'
'Rosario Scopelliti'
'Kay Severin'

_publ_section_title
;
 Synthesis of Molecular Nanostructures by Multicomponent Condensation
 Reactions in a Ball Mill
;
_journal_name_full 'Journal of the American Chemical Society'
_journal_page_first 3154
_journal_page_last 3155
_journal_paper_doi 10.1021/ja809279s
_journal_volume 131
_journal_year 2009
_chemical_formula_moiety 'C87 H96 B6 N6 O12, 8(C2 H4 Cl2)'
_chemical_formula_sum 'C103 H128 B6 Cl16 N6 O12'
_chemical_formula_weight 2274.17
_chemical_name_systematic
; 
 ? 
;
_space_group_IT_number 19
_symmetry_cell_setting orthorhombic
_symmetry_space_group_name_Hall 'P 2ac 2ab'
_symmetry_space_group_name_H-M 'P 21 21 21'
_atom_sites_solution_hydrogens geom
_atom_sites_solution_primary direct
_atom_sites_solution_secondary difmap
_audit_creation_method SHELXL-97
_cell_angle_alpha 90.00
_cell_angle_beta 90.00
_cell_angle_gamma 90.00
_cell_formula_units_Z 4
_cell_length_a 15.021(3)
_cell_length_b 15.613(2)
_cell_length_c 49.722(9)
_cell_measurement_reflns_used 60
_cell_measurement_temperature 100(2)
_cell_measurement_theta_max 11.823
_cell_measurement_theta_min 3.031
_cell_volume 11661(3)
_computing_cell_refinement 'Dirax/lsq (Duisenberg & Schreurs, 1989-2000)'
_computing_data_collection 'Collect (Bruker AXS BV, 1997-2004)'
_computing_data_reduction 'EvalCCD (Duisenberg & Schreurs, 1990-2000)'
_computing_molecular_graphics 'Bruker SHELXTL'
_computing_publication_material 'Bruker SHELXTL'
_computing_structure_refinement 'SHELXL-97 (Sheldrick, 1997)'
_computing_structure_solution 'SHELXS-97 (Sheldrick, 1990)'
_diffrn_ambient_temperature 100(2)
_diffrn_measured_fraction_theta_full 0.992
_diffrn_measured_fraction_theta_max 0.992
_diffrn_measurement_device_type 'Bruker APEX II CCD'
_diffrn_measurement_method 'phi and omega scans'
_diffrn_radiation_monochromator graphite
_diffrn_radiation_source 'fine-focus sealed tube'
_diffrn_radiation_type MoK\a
_diffrn_radiation_wavelength 0.71073
_diffrn_reflns_av_R_equivalents 0.0640
_diffrn_reflns_av_sigmaI/netI 0.0548
_diffrn_reflns_limit_h_max 14
_diffrn_reflns_limit_h_min -14
_diffrn_reflns_limit_k_max 14
_diffrn_reflns_limit_k_min -15
_diffrn_reflns_limit_l_max 49
_diffrn_reflns_limit_l_min -49
_diffrn_reflns_number 70710
_diffrn_reflns_theta_full 20.60
_diffrn_reflns_theta_max 20.60
_diffrn_reflns_theta_min 3.32
_exptl_absorpt_coefficient_mu 0.434
_exptl_absorpt_correction_T_max 1.0000
_exptl_absorpt_correction_T_min 0.6897
_exptl_absorpt_correction_type multi-scan
_exptl_absorpt_process_details 'SADABS V2.10, G.M. Sheldrick, 2003'
_exptl_crystal_colour colourless
_exptl_crystal_density_diffrn 1.295
_exptl_crystal_density_method 'not measured'
_exptl_crystal_description needle
_exptl_crystal_F_000 4744
_exptl_crystal_size_max 0.58
_exptl_crystal_size_mid 0.18
_exptl_crystal_size_min 0.14
_refine_diff_density_max 0.977
_refine_diff_density_min -0.551
_refine_diff_density_rms 0.089
_refine_ls_abs_structure_details 'Flack H D (1983), Acta Cryst. A39, 876-881'
_refine_ls_abs_structure_Flack 0.14(9)
_refine_ls_extinction_method none
_refine_ls_goodness_of_fit_ref 1.102
_refine_ls_hydrogen_treatment riding
_refine_ls_matrix_type full
_refine_ls_number_parameters 1302
_refine_ls_number_reflns 11693
_refine_ls_number_restraints 888
_refine_ls_restrained_S_all 1.081
_refine_ls_R_factor_all 0.0968
_refine_ls_R_factor_gt 0.0739
_refine_ls_shift/su_max 0.000
_refine_ls_shift/su_mean 0.000
_refine_ls_structure_factor_coef Fsqd
_refine_ls_weighting_details 'calc w=1/[\s^2^(Fo^2^)+(0.0993P)^2^+43.9482P] where P=(Fo^2^+2Fc^2^)/3'
_refine_ls_weighting_scheme calc
_refine_ls_wR_factor_gt 0.1833
_refine_ls_wR_factor_ref 0.2010
_reflns_number_gt 9579
_reflns_number_total 11693
_reflns_threshold_expression >2sigma(I)
_cod_data_source_file ja809279s_si_001.cif
_cod_data_source_block cage_5
_cod_original_sg_symbol_H-M P2(1)2(1)2(1)
_cod_database_code 4104287

loop_
_symmetry_equiv_pos_as_xyz
'x, y, z'
'-x+1/2, -y, z+1/2'
'-x, y+1/2, -z+1/2'
'x+1/2, -y+1/2, -z'

loop_
_atom_site_label
_atom_site_type_symbol
_atom_site_fract_x
_atom_site_fract_y
_atom_site_fract_z
_atom_site_U_iso_or_equiv
_atom_site_adp_type
_atom_site_occupancy
_atom_site_symmetry_multiplicity
_atom_site_calc_flag
_atom_site_refinement_flags
_atom_site_disorder_assembly
_atom_site_disorder_group
O1 O 0.0911(4) 0.1460(4) 0.13350(11) 0.0249(14) Uani 1 1 d U . .
O2 O 0.1978(4) 0.0794(4) 0.16253(10) 0.0216(14) Uani 1 1 d U . .
O3 O 0.2716(4) 0.2891(4) 0.10847(12) 0.0315(15) Uani 1 1 d U . .
O4 O 0.3161(4) 0.1830(4) 0.07640(11) 0.0270(15) Uani 1 1 d U . .
O5 O -0.4511(4) 0.2825(4) 0.08823(11) 0.0273(15) Uani 1 1 d U . .
O6 O -0.4698(4) 0.1312(3) 0.08027(10) 0.0225(14) Uani 1 1 d U . .
O7 O -0.3746(4) 0.3061(4) 0.00324(11) 0.0270(15) Uani 1 1 d U . .
O8 O -0.2641(4) 0.2682(4) 0.03593(12) 0.0289(15) Uani 1 1 d U . .
O9 O -0.2635(4) 0.9403(3) 0.21763(11) 0.0216(14) Uani 1 1 d U . .
O10 O -0.2733(4) 0.8430(3) 0.17985(10) 0.0201(13) Uani 1 1 d U . .
O11 O -0.1647(4) 1.0617(3) 0.13063(10) 0.0189(13) Uani 1 1 d U . .
O12 O -0.0728(4) 0.9499(4) 0.14862(11) 0.0217(14) Uani 1 1 d U . .
N1 N -0.0997(4) 0.1326(4) 0.27486(13) 0.0165(16) Uani 1 1 d U . .
N2 N 0.3013(5) 0.5810(6) -0.00833(17) 0.040(2) Uani 1 1 d U . .
N3 N -0.4644(5) 0.2069(4) 0.23069(13) 0.0187(16) Uani 1 1 d U . .
N4 N -0.0771(5) 0.6096(5) -0.05565(14) 0.0235(17) Uani 1 1 d U . .
N5 N -0.2972(5) 0.4997(4) 0.27899(14) 0.0191(16) Uani 1 1 d U . .
N6 N 0.1087(5) 0.9024(5) 0.01324(14) 0.0248(17) Uani 1 1 d U . .
B1 B 0.1175(7) 0.1181(7) 0.1584(2) 0.019(2) Uani 1 1 d U . .
B2 B 0.2949(8) 0.2636(7) 0.0832(2) 0.031(2) Uani 1 1 d U . .
B3 B -0.4615(7) 0.2001(7) 0.0967(2) 0.023(2) Uani 1 1 d U . .
B4 B -0.2934(8) 0.3157(7) 0.0142(2) 0.026(2) Uani 1 1 d U . .
B5 B -0.2727(7) 0.8589(6) 0.2070(2) 0.018(2) Uani 1 1 d U . .
B6 B -0.0987(7) 1.0023(7) 0.1280(2) 0.020(2) Uani 1 1 d U . .
C1 C -0.2434(5) 0.2048(5) 0.29132(15) 0.0148(18) Uani 1 1 d U . .
C2 C -0.2360(5) 0.2949(5) 0.29735(15) 0.0119(17) Uani 1 1 d U . .
C3 C -0.3121(5) 0.3469(5) 0.29312(15) 0.0135(17) Uani 1 1 d U . .
C4 C -0.3898(6) 0.3121(5) 0.28196(15) 0.0133(17) Uani 1 1 d U . .
C5 C -0.3941(6) 0.2259(5) 0.27450(15) 0.0139(17) Uani 1 1 d U . .
C6 C -0.3221(5) 0.1712(5) 0.27960(17) 0.0163(18) Uani 1 1 d U . .
C7 C -0.1505(6) 0.3302(5) 0.30754(16) 0.018(2) Uani 1 1 d U . .
H7A H -0.1428 0.3890 0.3004 0.022 Uiso 1 1 calc R . .
H7B H -0.1009 0.2948 0.3006 0.022 Uiso 1 1 calc R . .
C8 C -0.1447(6) 0.3330(6) 0.33879(17) 0.029(2) Uani 1 1 d U . .
H8A H -0.1944 0.3667 0.3459 0.043 Uiso 1 1 calc R . .
H8B H -0.0883 0.3593 0.3442 0.043 Uiso 1 1 calc R . .
H8C H -0.1479 0.2745 0.3459 0.043 Uiso 1 1 calc R . .
C9 C -0.4706(6) 0.3700(5) 0.27752(16) 0.022(2) Uani 1 1 d U . .
H9A H -0.5248 0.3358 0.2811 0.026 Uiso 1 1 calc R . .
H9B H -0.4686 0.4162 0.2911 0.026 Uiso 1 1 calc R . .
C10 C -0.4805(7) 0.4101(6) 0.2510(2) 0.040(3) Uani 1 1 d U . .
H10A H -0.4273 0.4440 0.2469 0.059 Uiso 1 1 calc R . .
H10B H -0.5329 0.4475 0.2510 0.059 Uiso 1 1 calc R . .
H10C H -0.4880 0.3655 0.2373 0.059 Uiso 1 1 calc R . .
C11 C -0.3265(6) 0.0759(5) 0.27316(16) 0.0159(19) Uani 1 1 d U . .
H11A H -0.2657 0.0539 0.2698 0.019 Uiso 1 1 calc R . .
H11B H -0.3620 0.0671 0.2566 0.019 Uiso 1 1 calc R . .
C12 C -0.3694(7) 0.0254(6) 0.29673(19) 0.033(2) Uani 1 1 d U . .
H12A H -0.3362 0.0367 0.3133 0.049 Uiso 1 1 calc R . .
H12B H -0.3676 -0.0361 0.2927 0.049 Uiso 1 1 calc R . .
H12C H -0.4313 0.0436 0.2990 0.049 Uiso 1 1 calc R . .
C13 C -0.1633(5) 0.1464(5) 0.29707(16) 0.0175(19) Uani 1 1 d U . .
H13A H -0.1301 0.1708 0.3125 0.021 Uiso 1 1 calc R . .
H13B H -0.1863 0.0898 0.3028 0.021 Uiso 1 1 calc R . .
C14 C -0.1136(6) 0.1699(5) 0.25240(17) 0.0169(19) Uani 1 1 d U . .
H14 H -0.1639 0.2065 0.2507 0.020 Uiso 1 1 calc R . .
C15 C -0.0538(6) 0.1582(5) 0.22873(16) 0.0153(18) Uani 1 1 d U . .
C16 C 0.0264(6) 0.1104(5) 0.23025(17) 0.0178(19) Uani 1 1 d U . .
H16 H 0.0436 0.0864 0.2470 0.021 Uiso 1 1 calc R . .
C17 C 0.0787(6) 0.0980(5) 0.20866(16) 0.0170(19) Uani 1 1 d U . .
H17 H 0.1320 0.0659 0.2105 0.020 Uiso 1 1 calc R . .
C18 C 0.0555(5) 0.1326(5) 0.18271(16) 0.0159(18) Uani 1 1 d U . .
C19 C -0.0231(5) 0.1802(5) 0.18143(17) 0.0180(19) Uani 1 1 d U . .
H19 H -0.0401 0.2049 0.1647 0.022 Uiso 1 1 calc R . .
C20 C -0.0770(6) 0.1927(5) 0.20356(17) 0.0197(19) Uani 1 1 d U . .
H20 H -0.1303 0.2250 0.2018 0.024 Uiso 1 1 calc R . .
C21 C 0.1476(6) 0.1346(6) 0.11050(17) 0.023(2) Uani 1 1 d U . .
H21A H 0.1352 0.1800 0.0971 0.027 Uiso 1 1 calc R . .
H21B H 0.1348 0.0785 0.1020 0.027 Uiso 1 1 calc R . .
C22 C 0.2480(6) 0.1382(6) 0.11889(17) 0.0245(18) Uani 1 1 d U . .
C23 C 0.2612(6) 0.0700(6) 0.14093(17) 0.026(2) Uani 1 1 d U . .
H23A H 0.2549 0.0124 0.1329 0.031 Uiso 1 1 calc R . .
H23B H 0.3223 0.0749 0.1483 0.031 Uiso 1 1 calc R . .
C24 C 0.2742(6) 0.2259(5) 0.12975(17) 0.025(2) Uani 1 1 d U . .
H24A H 0.2328 0.2428 0.1443 0.030 Uiso 1 1 calc R . .
H24B H 0.3350 0.2231 0.1374 0.030 Uiso 1 1 calc R . .
C25 C 0.3080(6) 0.1149(6) 0.09528(17) 0.029(2) Uani 1 1 d U . .
H25A H 0.3679 0.0999 0.1022 0.034 Uiso 1 1 calc R . .
H25B H 0.2835 0.0639 0.0861 0.034 Uiso 1 1 calc R . .
C26 C 0.2984(7) 0.3321(6) 0.05980(19) 0.039(2) Uani 1 1 d U . .
C27 C 0.3144(7) 0.3064(7) 0.03396(18) 0.037(2) Uani 1 1 d U . .
H27 H 0.3246 0.2472 0.0309 0.045 Uiso 1 1 calc R . .
C28 C 0.3166(7) 0.3599(7) 0.0121(2) 0.042(2) Uani 1 1 d U . .
H28 H 0.3269 0.3376 -0.0054 0.050 Uiso 1 1 calc R . .
C29 C 0.3043(7) 0.4434(7) 0.01571(19) 0.042(2) Uani 1 1 d U . .
C30 C 0.2909(8) 0.4765(7) 0.0416(2) 0.055(3) Uani 1 1 d U . .
H30 H 0.2829 0.5362 0.0442 0.066 Uiso 1 1 calc R . .
C31 C 0.2894(8) 0.4200(7) 0.0638(2) 0.052(3) Uani 1 1 d U . .
H31 H 0.2821 0.4420 0.0815 0.062 Uiso 1 1 calc R . .
C32 C 0.3075(7) 0.5048(8) -0.0091(2) 0.045(2) Uani 1 1 d U . .
H32 H 0.3151 0.4792 -0.0263 0.054 Uiso 1 1 calc R . .
C33 C 0.3024(6) 0.6246(6) -0.03481(17) 0.027(2) Uani 1 1 d U . .
H33A H 0.3029 0.5815 -0.0494 0.033 Uiso 1 1 calc R . .
H33B H 0.3566 0.6602 -0.0364 0.033 Uiso 1 1 calc R . .
C34 C -0.4740(6) 0.1903(5) 0.25964(15) 0.0177(18) Uani 1 1 d U . .
H34A H -0.4786 0.1279 0.2628 0.021 Uiso 1 1 calc R . .
H34B H -0.5290 0.2178 0.2664 0.021 Uiso 1 1 calc R . .
C35 C -0.4711(5) 0.1441(6) 0.21398(16) 0.0188(19) Uani 1 1 d U . .
H35 H -0.4789 0.0878 0.2208 0.023 Uiso 1 1 calc R . .
C36 C -0.4672(6) 0.1565(5) 0.18500(17) 0.0212(18) Uani 1 1 d U . .
C37 C -0.4746(6) 0.0889(5) 0.16694(16) 0.0198(19) Uani 1 1 d U . .
H37 H -0.4811 0.0323 0.1737 0.024 Uiso 1 1 calc R . .
C38 C -0.4727(6) 0.1012(5) 0.13931(16) 0.0166(18) Uani 1 1 d U . .
H38 H -0.4782 0.0535 0.1276 0.020 Uiso 1 1 calc R . .
C39 C -0.4627(6) 0.1837(6) 0.12855(17) 0.0242(19) Uani 1 1 d U . .
C40 C -0.4549(7) 0.2528(6) 0.14648(18) 0.035(2) Uani 1 1 d U . .
H40 H -0.4470 0.3091 0.1397 0.042 Uiso 1 1 calc R . .
C41 C -0.4588(7) 0.2397(6) 0.17403(18) 0.032(2) Uani 1 1 d U . .
H41 H -0.4557 0.2875 0.1858 0.038 Uiso 1 1 calc R . .
C42 C -0.4479(6) 0.3005(6) 0.05961(17) 0.025(2) Uani 1 1 d U . .
H42A H -0.4055 0.3478 0.0563 0.030 Uiso 1 1 calc R . .
H42B H -0.5075 0.3194 0.0535 0.030 Uiso 1 1 calc R . .
C43 C -0.4198(6) 0.2232(5) 0.04354(17) 0.0213(18) Uani 1 1 d U . .
C44 C -0.4754(6) 0.1470(6) 0.05145(17) 0.025(2) Uani 1 1 d U . .
H44A H -0.5383 0.1574 0.0464 0.030 Uiso 1 1 calc R . .
H44B H -0.4545 0.0957 0.0416 0.030 Uiso 1 1 calc R . .
C45 C -0.4329(6) 0.2391(6) 0.01353(17) 0.028(2) Uani 1 1 d U . .
H45A H -0.4211 0.1853 0.0036 0.033 Uiso 1 1 calc R . .
H45B H -0.4956 0.2555 0.0102 0.033 Uiso 1 1 calc R . .
C46 C -0.3217(6) 0.2025(6) 0.04780(18) 0.028(2) Uani 1 1 d U . .
H46A H -0.3095 0.1984 0.0673 0.034 Uiso 1 1 calc R . .
H46B H -0.3081 0.1463 0.0396 0.034 Uiso 1 1 calc R . .
C47 C -0.2291(6) 0.3856(5) 0.00216(17) 0.0211(19) Uani 1 1 d U . .
C48 C -0.1468(6) 0.4043(5) 0.01365(17) 0.021(2) Uani 1 1 d U . .
H48 H -0.1283 0.3743 0.0293 0.026 Uiso 1 1 calc R . .
C49 C -0.0910(6) 0.4668(6) 0.00243(17) 0.023(2) Uani 1 1 d U . .
H49 H -0.0349 0.4789 0.0104 0.028 Uiso 1 1 calc R . .
C50 C -0.1189(6) 0.5118(5) -0.02094(17) 0.0177(18) Uani 1 1 d U . .
C51 C -0.2002(6) 0.4928(5) -0.03188(17) 0.020(2) Uani 1 1 d U . .
H51 H -0.2198 0.5234 -0.0473 0.024 Uiso 1 1 calc R . .
C52 C -0.2554(6) 0.4294(5) -0.02095(17) 0.022(2) Uani 1 1 d U . .
H52 H -0.3107 0.4163 -0.0293 0.027 Uiso 1 1 calc R . .
C53 C -0.0605(6) 0.5757(5) -0.03319(17) 0.021(2) Uani 1 1 d U . .
H53 H -0.0081 0.5924 -0.0239 0.025 Uiso 1 1 calc R . .
C54 C -0.0129(5) 0.6691(5) -0.06884(16) 0.0185(19) Uani 1 1 d U . .
H54A H -0.0464 0.7203 -0.0748 0.022 Uiso 1 1 calc R . .
H54B H 0.0101 0.6405 -0.0852 0.022 Uiso 1 1 calc R . .
C55 C -0.3078(6) 0.4394(5) 0.30167(16) 0.0180(19) Uani 1 1 d U . .
H55A H -0.3631 0.4538 0.3115 0.022 Uiso 1 1 calc R . .
H55B H -0.2573 0.4468 0.3142 0.022 Uiso 1 1 calc R . .
C56 C -0.3186(6) 0.5757(6) 0.28368(17) 0.0182(19) Uani 1 1 d U . .
H56 H -0.3430 0.5890 0.3008 0.022 Uiso 1 1 calc R . .
C57 C -0.3076(5) 0.6471(5) 0.26369(16) 0.0168(18) Uani 1 1 d U . .
C58 C -0.2946(6) 0.6293(6) 0.23677(16) 0.0210(19) Uani 1 1 d U . .
H58 H -0.2925 0.5717 0.2307 0.025 Uiso 1 1 calc R . .
C59 C -0.2846(6) 0.6973(5) 0.21848(17) 0.0219(19) Uani 1 1 d U . .
H59 H -0.2764 0.6854 0.1999 0.026 Uiso 1 1 calc R . .
C60 C -0.2865(6) 0.7825(5) 0.22727(17) 0.0202(19) Uani 1 1 d U . .
C61 C -0.3003(5) 0.7990(6) 0.25441(16) 0.0202(19) Uani 1 1 d U . .
H61 H -0.3020 0.8564 0.2607 0.024 Uiso 1 1 calc R . .
C62 C -0.3115(5) 0.7313(5) 0.27262(17) 0.0157(19) Uani 1 1 d U . .
H62 H -0.3219 0.7430 0.2911 0.019 Uiso 1 1 calc R . .
C63 C -0.2480(6) 1.0135(5) 0.20002(16) 0.021(2) Uani 1 1 d U . .
H63A H -0.2063 1.0536 0.2089 0.026 Uiso 1 1 calc R . .
H63B H -0.3049 1.0441 0.1971 0.026 Uiso 1 1 calc R . .
C64 C -0.2096(6) 0.9874(5) 0.17281(16) 0.0182(17) Uani 1 1 d U . .
C65 C -0.2677(6) 0.9167(5) 0.16144(16) 0.0197(19) Uani 1 1 d U . .
H65A H -0.3282 0.9394 0.1581 0.024 Uiso 1 1 calc R . .
H65B H -0.2429 0.8976 0.1440 0.024 Uiso 1 1 calc R . .
C66 C -0.2168(6) 1.0684(5) 0.15520(16) 0.0182(19) Uani 1 1 d U . .
H66A H -0.2800 1.0781 0.1505 0.022 Uiso 1 1 calc R . .
H66B H -0.1959 1.1185 0.1656 0.022 Uiso 1 1 calc R . .
C67 C -0.1129(6) 0.9593(5) 0.17486(16) 0.0197(19) Uani 1 1 d U . .
H67A H -0.0790 1.0021 0.1854 0.024 Uiso 1 1 calc R . .
H67B H -0.1097 0.9039 0.1845 0.024 Uiso 1 1 calc R . .
C68 C -0.0516(6) 0.9927(6) 0.09989(17) 0.0215(19) Uani 1 1 d U . .
C69 C 0.0030(6) 0.9250(6) 0.09328(18) 0.033(2) Uani 1 1 d U . .
H69 H 0.0157 0.8835 0.1067 0.039 Uiso 1 1 calc R . .
C70 C 0.0397(7) 0.9146(6) 0.06845(19) 0.035(2) Uani 1 1 d U . .
H70 H 0.0769 0.8668 0.0649 0.042 Uiso 1 1 calc R . .
C71 C 0.0225(6) 0.9743(6) 0.04832(18) 0.0245(19) Uani 1 1 d U . .
C72 C -0.0282(6) 1.0436(5) 0.05439(17) 0.023(2) Uani 1 1 d U . .
H72 H -0.0381 1.0862 0.0411 0.027 Uiso 1 1 calc R . .
C73 C -0.0661(6) 1.0536(6) 0.07988(17) 0.026(2) Uani 1 1 d U . .
H73 H -0.1021 1.1023 0.0836 0.032 Uiso 1 1 calc R . .
C74 C 0.0581(6) 0.9617(6) 0.01986(17) 0.023(2) Uani 1 1 d U . .
H74 H 0.0406 1.0015 0.0064 0.028 Uiso 1 1 calc R . .
C75 C 0.1390(7) 0.9033(6) -0.01482(18) 0.031(2) Uani 1 1 d U . .
H75A H 0.1994 0.9284 -0.0157 0.037 Uiso 1 1 calc R . .
H75B H 0.0988 0.9401 -0.0255 0.037 Uiso 1 1 calc R . .
C76 C 0.2198(6) 0.6808(5) -0.03722(16) 0.0211(19) Uani 1 1 d U . .
C77 C 0.1442(6) 0.6498(5) -0.05097(16) 0.0180(18) Uani 1 1 d U . .
C78 C 0.0673(6) 0.6999(6) -0.05237(16) 0.0226(19) Uani 1 1 d U . .
C79 C 0.0654(6) 0.7823(6) -0.04003(17) 0.0241(19) Uani 1 1 d U . .
C80 C 0.1410(6) 0.8123(6) -0.02734(17) 0.026(2) Uani 1 1 d U . .
C81 C 0.2180(6) 0.7635(6) -0.02562(17) 0.0249(19) Uani 1 1 d U . .
C82 C 0.1462(6) 0.5600(6) -0.06348(17) 0.024(2) Uani 1 1 d U . .
H82A H 0.0852 0.5361 -0.0636 0.029 Uiso 1 1 calc R . .
H82B H 0.1839 0.5221 -0.0523 0.029 Uiso 1 1 calc R . .
C83 C 0.1830(6) 0.5615(6) -0.09260(18) 0.029(2) Uani 1 1 d U . .
H83A H 0.1477 0.6012 -0.1035 0.043 Uiso 1 1 calc R . .
H83B H 0.1792 0.5038 -0.1003 0.043 Uiso 1 1 calc R . .
H83C H 0.2452 0.5802 -0.0924 0.043 Uiso 1 1 calc R . .
C84 C -0.0199(6) 0.8369(6) -0.04226(19) 0.031(2) Uani 1 1 d U . .
H84A H -0.0721 0.7983 -0.0428 0.037 Uiso 1 1 calc R . .
H84B H -0.0252 0.8729 -0.0259 0.037 Uiso 1 1 calc R . .
C85 C -0.0219(7) 0.8950(6) -0.0671(2) 0.042(3) Uani 1 1 d U . .
H85A H 0.0278 0.9356 -0.0662 0.063 Uiso 1 1 calc R . .
H85B H -0.0783 0.9266 -0.0675 0.063 Uiso 1 1 calc R . .
H85C H -0.0166 0.8600 -0.0833 0.063 Uiso 1 1 calc R . .
C86 C 0.3017(6) 0.7968(6) -0.01175(18) 0.029(2) Uani 1 1 d U . .
H86A H 0.2851 0.8388 0.0023 0.035 Uiso 1 1 calc R . .
H86B H 0.3332 0.7487 -0.0029 0.035 Uiso 1 1 calc R . .
C87 C 0.3632(7) 0.8391(6) -0.0321(2) 0.038(3) Uani 1 1 d U . .
H87A H 0.3782 0.7979 -0.0463 0.058 Uiso 1 1 calc R . .
H87B H 0.4177 0.8580 -0.0231 0.058 Uiso 1 1 calc R . .
H87C H 0.3331 0.8886 -0.0401 0.058 Uiso 1 1 calc R . .
Cl1 Cl 0.02911(19) 0.37251(17) 0.26013(5) 0.0432(7) Uani 1 1 d . . .
Cl2 Cl 0.17037(18) 0.38768(16) 0.18476(5) 0.0415(7) Uani 1 1 d . . .
C88 C 0.0967(6) 0.4151(6) 0.23354(18) 0.027(2) Uani 1 1 d U . .
H88A H 0.0711 0.4695 0.2269 0.032 Uiso 1 1 calc R . .
H88B H 0.1576 0.4266 0.2402 0.032 Uiso 1 1 calc R . .
C89 C 0.0998(6) 0.3486(6) 0.21057(19) 0.032(2) Uani 1 1 d U . .
H89A H 0.0391 0.3390 0.2034 0.039 Uiso 1 1 calc R . .
H89B H 0.1228 0.2933 0.2174 0.039 Uiso 1 1 calc R . .
Cl3 Cl -0.1743(3) 0.7372(2) 0.10300(6) 0.0755(11) Uani 1 1 d . . .
Cl4 Cl -0.06555(19) 0.6885(2) 0.18145(6) 0.0591(8) Uani 1 1 d . . .
C90 C -0.0963(8) 0.7355(7) 0.1324(3) 0.059(3) Uani 1 1 d U . .
H90A H -0.0382 0.7107 0.1271 0.071 Uiso 1 1 calc R . .
H90B H -0.0863 0.7942 0.1393 0.071 Uiso 1 1 calc R . .
C91 C -0.1379(8) 0.6840(7) 0.1523(2) 0.058(3) Uani 1 1 d U . .
H91A H -0.1443 0.6243 0.1459 0.070 Uiso 1 1 calc R . .
H91B H -0.1977 0.7068 0.1567 0.070 Uiso 1 1 calc R . .
Cl5 Cl -0.2756(2) 0.4860(2) 0.07753(7) 0.0724(10) Uani 1 1 d D . .
Cl6 Cl -0.3744(4) 0.4966(3) 0.15884(9) 0.1188(18) Uani 1 1 d D . .
C92 C -0.3487(11) 0.4723(12) 0.1094(3) 0.153(8) Uani 1 1 d DU . .
H92A H -0.4055 0.5040 0.1078 0.184 Uiso 1 1 calc R . .
H92B H -0.3614 0.4112 0.1131 0.184 Uiso 1 1 calc R . .
C93 C -0.2991(12) 0.5045(12) 0.1273(4) 0.163(8) Uani 1 1 d DU . .
H93A H -0.2839 0.5647 0.1231 0.196 Uiso 1 1 calc R . .
H93B H -0.2437 0.4710 0.1295 0.196 Uiso 1 1 calc R . .
Cl7 Cl -0.2078(3) 0.2770(2) 0.12141(7) 0.0818(11) Uani 1 1 d . . .
Cl8 Cl 0.0230(3) 0.3064(2) 0.06803(8) 0.0895(12) Uani 1 1 d . . .
C94 C -0.0833(13) 0.2816(9) 0.1090(3) 0.118(5) Uani 1 1 d U . .
H94A H -0.0487 0.3265 0.1184 0.142 Uiso 1 1 calc R . .
H94B H -0.0528 0.2257 0.1109 0.142 Uiso 1 1 calc R . .
C95 C -0.0996(13) 0.3024(9) 0.0824(3) 0.113(5) Uani 1 1 d U . .
H95A H -0.1297 0.3585 0.0807 0.135 Uiso 1 1 calc R . .
H95B H -0.1357 0.2579 0.0733 0.135 Uiso 1 1 calc R . .
Cl9 Cl -0.4030(2) 0.7239(2) 0.13090(6) 0.0654(9) Uani 1 1 d . . .
Cl10 Cl -0.5581(3) 0.8721(2) 0.14164(6) 0.0825(13) Uani 1 1 d . . .
C96 C -0.4857(9) 0.7218(8) 0.1562(2) 0.064(3) Uani 1 1 d U . .
H96A H -0.4961 0.6617 0.1618 0.076 Uiso 1 1 calc R . .
H96B H -0.4636 0.7535 0.1721 0.076 Uiso 1 1 calc R . .
C97 C -0.5701(10) 0.7594(8) 0.1476(3) 0.069(3) Uani 1 1 d U . .
H97A H -0.6158 0.7499 0.1617 0.083 Uiso 1 1 calc R . .
H97B H -0.5905 0.7309 0.1309 0.083 Uiso 1 1 calc R . .
Cl11 Cl -0.2706(2) 0.3455(2) 0.21333(8) 0.0779(10) Uani 1 1 d . . .
Cl12 Cl -0.1003(2) 0.4270(2) 0.17527(7) 0.0767(10) Uani 1 1 d U . .
C98 C -0.1831(7) 0.4075(6) 0.2240(2) 0.044(3) Uani 1 1 d U . .
H98A H -0.2027 0.4415 0.2397 0.052 Uiso 1 1 calc R . .
H98B H -0.1345 0.3693 0.2301 0.052 Uiso 1 1 calc R . .
C99 C -0.1459(6) 0.4691(5) 0.20255(15) 0.0153(19) Uani 1 1 d U . .
H99A H -0.1007 0.5058 0.2113 0.018 Uiso 1 1 calc R . .
H99B H -0.1951 0.5069 0.1967 0.018 Uiso 1 1 calc R . .
Cl13 Cl -0.0294(2) 0.5199(2) 0.10615(8) 0.0821(11) Uani 1 1 d . . .
Cl14 Cl 0.2426(3) 0.5516(3) 0.13382(7) 0.1022(14) Uani 1 1 d . . .
C100 C 0.0846(13) 0.5010(11) 0.1120(3) 0.112(5) Uani 1 1 d U . .
H10D H 0.0932 0.4447 0.1208 0.135 Uiso 1 1 calc R . .
H10E H 0.1181 0.5014 0.0949 0.135 Uiso 1 1 calc R . .
C101 C 0.1133(13) 0.5650(11) 0.1283(3) 0.114(5) Uani 1 1 d U . .
H10F H 0.0819 0.5623 0.1458 0.137 Uiso 1 1 calc R . .
H10G H 0.1006 0.6213 0.1200 0.137 Uiso 1 1 calc R . .
Cl15 Cl 0.2259(4) 0.7012(4) 0.07797(12) 0.0707(13) Uani 0.571(3) 1 d PDU A 1
Cl16 Cl 0.0956(4) 0.5739(4) 0.03917(14) 0.0849(15) Uani 0.571(3) 1 d PDU A 1
C102 C 0.188(2) 0.716(3) 0.0420(4) 0.053(3) Uani 0.571(3) 1 d PDU A 1
H10H H 0.1931 0.7778 0.0377 0.063 Uiso 0.571(3) 1 calc PR A 1
H10I H 0.2314 0.6858 0.0303 0.063 Uiso 0.571(3) 1 calc PR A 1
C103 C 0.1100(12) 0.6915(10) 0.0352(4) 0.057(3) Uani 0.571(3) 1 d PDU A 1
H10J H 0.0991 0.7073 0.0162 0.068 Uiso 0.571(3) 1 calc PR A 1
H10K H 0.0654 0.7215 0.0464 0.068 Uiso 0.571(3) 1 calc PR A 1
Cl17 Cl 0.0968(5) 0.6570(5) 0.05822(16) 0.0707(13) Uani 0.429(3) 1 d PDU A 2
Cl18 Cl 0.2160(6) 0.7928(6) 0.09431(18) 0.0849(15) Uani 0.429(3) 1 d PDU A 2
C104 C 0.198(3) 0.719(4) 0.0462(6) 0.053(3) Uani 0.429(3) 1 d PDU A 2
H10L H 0.2271 0.6846 0.0321 0.063 Uiso 0.429(3) 1 calc PR A 2
H10M H 0.1759 0.7721 0.0375 0.063 Uiso 0.429(3) 1 calc PR A 2
C105 C 0.2576(17) 0.7410(19) 0.0630(4) 0.057(3) Uani 0.429(3) 1 d PDU A 2
H10N H 0.2991 0.7810 0.0540 0.068 Uiso 0.429(3) 1 calc PR A 2
H10O H 0.2920 0.6893 0.0681 0.068 Uiso 0.429(3) 1 calc PR A 2

loop_
_atom_site_aniso_label
_atom_site_aniso_U_11
_atom_site_aniso_U_22
_atom_site_aniso_U_33
_atom_site_aniso_U_23
_atom_site_aniso_U_13
_atom_site_aniso_U_12
O1 0.024(3) 0.030(3) 0.020(3) 0.005(3) 0.001(3) 0.006(3)
O2 0.026(3) 0.028(3) 0.011(3) 0.010(3) 0.010(3) 0.008(3)
O3 0.052(4) 0.020(3) 0.022(3) 0.007(3) 0.002(3) -0.006(3)
O4 0.038(4) 0.031(3) 0.012(3) 0.004(3) 0.003(3) -0.008(3)
O5 0.045(4) 0.023(3) 0.015(3) 0.000(3) 0.003(3) -0.008(3)
O6 0.035(3) 0.021(3) 0.011(3) 0.001(3) 0.004(3) -0.008(3)
O7 0.029(3) 0.030(3) 0.022(3) 0.008(3) 0.001(3) -0.019(3)
O8 0.033(3) 0.029(3) 0.024(3) 0.004(3) 0.001(3) -0.014(3)
O9 0.034(3) 0.017(3) 0.014(3) 0.003(3) 0.005(3) -0.004(3)
O10 0.031(3) 0.023(3) 0.006(3) 0.004(3) 0.004(3) -0.010(3)
O11 0.025(3) 0.021(3) 0.011(3) 0.000(3) 0.000(3) 0.000(3)
O12 0.024(3) 0.024(3) 0.017(3) 0.001(3) 0.005(3) -0.001(3)
N1 0.014(3) 0.017(4) 0.019(4) -0.003(3) 0.003(3) -0.005(3)
N2 0.031(4) 0.048(5) 0.042(4) 0.012(4) -0.007(4) 0.004(4)
N3 0.018(4) 0.022(4) 0.016(4) 0.002(3) 0.001(3) -0.004(3)
N4 0.028(4) 0.022(4) 0.020(4) 0.005(3) 0.005(3) 0.001(3)
N5 0.030(4) 0.009(4) 0.018(4) 0.000(3) 0.000(3) -0.007(3)
N6 0.026(4) 0.030(4) 0.019(4) -0.011(3) 0.009(3) 0.001(4)
B1 0.016(4) 0.023(4) 0.018(4) 0.002(4) 0.000(4) -0.005(4)
B2 0.044(5) 0.029(5) 0.021(4) 0.006(4) 0.008(4) -0.015(4)
B3 0.031(4) 0.020(4) 0.017(4) 0.003(4) 0.002(4) -0.001(4)
B4 0.030(5) 0.024(4) 0.024(4) -0.003(4) 0.001(4) -0.006(4)
B5 0.017(4) 0.021(4) 0.017(4) 0.005(4) -0.001(4) -0.002(4)
B6 0.022(4) 0.021(4) 0.017(4) 0.000(4) 0.002(4) -0.002(4)
C1 0.016(4) 0.015(4) 0.014(4) 0.003(3) 0.013(3) 0.004(3)
C2 0.015(4) 0.012(4) 0.008(4) 0.000(3) 0.002(3) -0.004(3)
C3 0.020(4) 0.010(4) 0.010(4) -0.001(3) 0.006(3) -0.002(3)
C4 0.022(4) 0.012(4) 0.006(4) 0.000(3) 0.003(3) 0.004(3)
C5 0.020(4) 0.016(4) 0.006(4) -0.001(3) 0.009(3) 0.001(3)
C6 0.013(4) 0.016(4) 0.019(4) 0.005(3) 0.006(3) -0.004(3)
C7 0.023(5) 0.015(4) 0.016(4) -0.004(4) 0.002(4) 0.002(4)
C8 0.035(6) 0.031(6) 0.021(5) -0.012(4) 0.000(5) 0.002(5)
C9 0.032(5) 0.016(4) 0.018(4) -0.005(4) -0.006(4) 0.002(4)
C10 0.048(7) 0.031(6) 0.040(6) -0.012(5) 0.008(5) 0.009(5)
C11 0.010(4) 0.019(4) 0.019(4) -0.001(4) 0.003(4) 0.006(4)
C12 0.038(6) 0.023(5) 0.037(6) -0.001(5) 0.009(5) -0.008(5)
C13 0.022(4) 0.017(4) 0.013(4) -0.001(3) 0.004(4) -0.002(4)
C14 0.017(4) 0.012(4) 0.022(4) -0.003(4) 0.002(4) -0.003(4)
C15 0.019(4) 0.009(4) 0.017(4) -0.007(3) 0.004(3) 0.000(3)
C16 0.023(4) 0.013(4) 0.017(4) 0.000(4) -0.001(4) -0.002(4)
C17 0.017(4) 0.015(4) 0.019(4) -0.002(4) 0.007(4) 0.005(4)
C18 0.009(4) 0.019(4) 0.020(4) 0.001(3) -0.001(3) -0.010(3)
C19 0.013(4) 0.018(4) 0.024(4) 0.000(4) -0.006(4) -0.005(4)
C20 0.020(4) 0.014(4) 0.025(4) -0.003(4) -0.006(4) 0.001(4)
C21 0.028(4) 0.025(4) 0.015(4) 0.001(4) 0.000(4) 0.008(4)
C22 0.031(4) 0.025(4) 0.018(4) 0.007(3) 0.003(3) -0.001(4)
C23 0.038(5) 0.021(4) 0.018(4) 0.006(4) 0.008(4) 0.009(4)
C24 0.037(5) 0.024(4) 0.015(4) 0.008(4) 0.008(4) -0.007(4)
C25 0.029(5) 0.033(5) 0.023(4) -0.001(4) 0.012(4) -0.005(4)
C26 0.059(5) 0.035(4) 0.023(4) 0.003(4) -0.005(4) -0.018(4)
C27 0.041(5) 0.051(5) 0.020(4) 0.007(4) -0.008(4) -0.016(5)
C28 0.049(5) 0.056(5) 0.020(5) 0.009(5) -0.005(4) -0.016(5)
C29 0.058(5) 0.050(5) 0.018(4) 0.007(4) -0.014(4) -0.014(5)
C30 0.085(6) 0.039(5) 0.040(5) 0.009(5) -0.002(5) 0.000(5)
C31 0.084(6) 0.037(5) 0.034(5) 0.004(4) 0.001(5) -0.010(5)
C32 0.041(5) 0.060(6) 0.035(5) -0.013(5) -0.006(4) -0.013(5)
C33 0.026(4) 0.033(5) 0.022(4) 0.012(4) -0.002(4) -0.006(4)
C34 0.018(4) 0.021(4) 0.014(4) 0.001(4) 0.004(4) 0.008(4)
C35 0.019(4) 0.020(4) 0.018(4) 0.005(4) -0.002(4) -0.005(4)
C36 0.027(4) 0.018(4) 0.019(4) 0.004(4) -0.002(4) -0.002(4)
C37 0.025(4) 0.015(4) 0.019(4) -0.003(4) -0.008(4) -0.006(4)
C38 0.026(4) 0.011(4) 0.013(4) -0.004(3) -0.003(4) -0.001(4)
C39 0.030(4) 0.026(4) 0.016(4) -0.002(4) -0.001(4) -0.010(4)
C40 0.056(5) 0.026(5) 0.024(4) -0.001(4) -0.001(4) -0.013(4)
C41 0.050(5) 0.026(5) 0.018(4) -0.005(4) -0.003(4) -0.014(4)
C42 0.029(5) 0.026(4) 0.021(4) 0.005(4) 0.003(4) -0.011(4)
C43 0.026(4) 0.020(4) 0.018(4) 0.001(3) 0.005(3) -0.007(3)
C44 0.030(4) 0.024(4) 0.020(4) -0.003(4) 0.001(4) -0.008(4)
C45 0.025(4) 0.034(5) 0.024(4) 0.006(4) -0.001(4) -0.010(4)
C46 0.030(5) 0.029(5) 0.026(4) 0.005(4) 0.005(4) -0.007(4)
C47 0.027(4) 0.019(4) 0.017(4) 0.002(3) -0.001(4) -0.008(4)
C48 0.027(5) 0.022(4) 0.016(4) 0.003(4) -0.003(4) 0.002(4)
C49 0.024(5) 0.028(5) 0.018(4) -0.003(4) 0.005(4) -0.008(4)
C50 0.020(4) 0.017(4) 0.016(4) -0.001(3) 0.006(4) -0.001(4)
C51 0.026(5) 0.017(4) 0.018(4) 0.000(4) -0.001(4) 0.003(4)
C52 0.021(4) 0.022(4) 0.024(4) 0.000(4) 0.003(4) 0.001(4)
C53 0.028(5) 0.015(4) 0.018(4) -0.007(4) 0.008(4) 0.002(4)
C54 0.017(4) 0.023(4) 0.016(4) 0.004(4) 0.008(4) 0.002(4)
C55 0.018(4) 0.016(4) 0.020(4) 0.000(4) 0.005(4) -0.003(4)
C56 0.026(4) 0.017(4) 0.011(4) -0.002(4) -0.006(4) -0.005(4)
C57 0.020(4) 0.017(4) 0.013(4) 0.000(3) 0.002(3) -0.002(3)
C58 0.029(4) 0.020(4) 0.013(4) -0.007(4) 0.006(4) 0.001(4)
C59 0.029(4) 0.025(4) 0.012(4) 0.000(4) 0.003(4) -0.004(4)
C60 0.020(4) 0.023(4) 0.018(4) -0.003(4) 0.006(3) -0.003(4)
C61 0.019(4) 0.025(4) 0.017(4) -0.001(4) 0.002(4) -0.001(4)
C62 0.013(4) 0.018(4) 0.016(4) -0.002(4) 0.004(4) 0.001(4)
C63 0.028(5) 0.017(4) 0.019(4) 0.001(4) 0.001(4) -0.008(4)
C64 0.024(4) 0.017(4) 0.013(4) -0.002(3) 0.004(3) -0.012(3)
C65 0.024(4) 0.027(4) 0.007(4) -0.002(4) 0.000(4) -0.001(4)
C66 0.020(4) 0.018(4) 0.016(4) -0.002(4) -0.006(4) -0.001(4)
C67 0.028(4) 0.020(4) 0.011(4) 0.002(4) 0.000(4) -0.007(4)
C68 0.028(4) 0.022(4) 0.014(4) 0.004(4) -0.002(4) -0.001(4)
C69 0.049(5) 0.032(5) 0.017(4) 0.011(4) 0.013(4) 0.009(4)
C70 0.046(5) 0.024(5) 0.034(5) 0.005(4) 0.018(4) 0.011(4)
C71 0.030(4) 0.018(4) 0.025(4) 0.003(4) 0.000(4) -0.002(4)
C72 0.034(5) 0.014(4) 0.020(4) 0.004(4) 0.001(4) 0.000(4)
C73 0.039(5) 0.019(4) 0.021(4) 0.000(4) 0.001(4) -0.001(4)
C74 0.031(5) 0.024(5) 0.014(4) -0.004(4) -0.002(4) -0.006(4)
C75 0.033(5) 0.035(5) 0.025(4) -0.008(4) 0.007(4) 0.004(4)
C76 0.021(4) 0.026(4) 0.016(4) 0.009(4) 0.006(4) 0.004(4)
C77 0.022(4) 0.020(4) 0.012(4) 0.001(3) 0.012(3) -0.007(4)
C78 0.027(4) 0.031(4) 0.010(4) 0.003(4) 0.005(3) -0.010(4)
C79 0.031(4) 0.029(4) 0.012(4) 0.002(4) 0.015(4) -0.005(4)
C80 0.037(4) 0.021(4) 0.019(4) -0.004(4) 0.006(4) -0.005(4)
C81 0.030(4) 0.032(4) 0.013(4) 0.005(4) 0.004(4) -0.002(4)
C82 0.024(5) 0.028(5) 0.020(5) -0.003(4) 0.010(4) 0.001(4)
C83 0.025(5) 0.032(5) 0.029(5) -0.016(5) 0.011(5) -0.009(5)
C84 0.034(5) 0.025(5) 0.033(5) -0.001(4) 0.014(4) 0.005(4)
C85 0.051(6) 0.033(6) 0.042(6) 0.013(5) -0.003(5) 0.004(5)
C86 0.031(5) 0.036(5) 0.022(5) -0.011(4) 0.002(4) -0.008(4)
C87 0.037(6) 0.034(6) 0.044(6) -0.013(5) -0.009(5) -0.011(5)
Cl1 0.0542(17) 0.0459(17) 0.0296(14) -0.0060(13) 0.0119(13) -0.0135(14)
Cl2 0.0455(16) 0.0437(16) 0.0353(15) -0.0009(13) 0.0120(13) -0.0066(13)
C88 0.016(5) 0.028(5) 0.035(5) -0.005(4) 0.007(4) -0.004(4)
C89 0.031(5) 0.032(5) 0.035(5) -0.004(4) 0.016(5) -0.009(4)
Cl3 0.113(3) 0.074(2) 0.0395(18) 0.0024(16) -0.0052(19) 0.016(2)
Cl4 0.0394(17) 0.074(2) 0.064(2) 0.0074(17) -0.0122(15) -0.0126(15)
C90 0.048(7) 0.042(6) 0.088(8) -0.001(6) 0.008(6) 0.004(5)
C91 0.063(7) 0.036(6) 0.076(8) 0.004(6) 0.004(6) -0.005(5)
Cl5 0.066(2) 0.077(2) 0.075(2) 0.0153(19) -0.0136(19) -0.0140(19)
Cl6 0.203(5) 0.078(3) 0.075(3) 0.017(2) -0.012(3) 0.030(3)
C92 0.151(15) 0.084(11) 0.23(2) 0.016(12) -0.123(14) -0.011(10)
C93 0.164(16) 0.088(11) 0.24(2) 0.007(12) -0.104(14) 0.003(11)
Cl7 0.104(3) 0.060(2) 0.081(3) 0.0178(19) -0.001(2) 0.001(2)
Cl8 0.086(3) 0.085(3) 0.097(3) 0.027(2) -0.017(2) 0.020(2)
C94 0.180(14) 0.054(8) 0.121(11) 0.017(8) -0.089(11) 0.003(8)
C95 0.180(14) 0.045(7) 0.113(11) 0.019(8) -0.076(10) 0.003(8)
Cl9 0.081(2) 0.0558(19) 0.059(2) 0.0002(17) 0.0016(18) -0.0081(18)
Cl10 0.155(4) 0.052(2) 0.0397(18) 0.0020(15) 0.048(2) 0.024(2)
C96 0.093(8) 0.046(7) 0.053(7) -0.012(6) 0.017(7) 0.009(6)
C97 0.095(9) 0.056(7) 0.057(7) -0.020(6) 0.035(7) 0.001(7)
Cl11 0.058(2) 0.087(3) 0.089(3) 0.009(2) 0.0077(19) 0.0113(19)
Cl12 0.084(3) 0.085(2) 0.062(2) -0.0035(19) 0.0065(19) 0.019(2)
C98 0.054(6) 0.041(6) 0.036(5) -0.002(5) 0.010(5) 0.024(5)
C99 0.019(4) 0.020(3) 0.007(3) 0.009(3) 0.007(3) 0.006(3)
Cl13 0.071(2) 0.078(2) 0.098(3) -0.015(2) 0.015(2) 0.000(2)
Cl14 0.085(3) 0.163(4) 0.058(2) -0.005(3) -0.005(2) 0.002(3)
C100 0.155(13) 0.098(11) 0.084(10) -0.014(8) -0.007(10) -0.019(10)
C101 0.159(13) 0.101(11) 0.082(10) -0.016(8) 0.003(10) -0.007(10)
Cl15 0.067(3) 0.080(3) 0.065(3) 0.008(3) 0.006(2) -0.012(3)
Cl16 0.077(3) 0.091(4) 0.086(4) 0.017(3) -0.005(3) -0.002(3)
C102 0.043(5) 0.063(5) 0.051(6) 0.018(6) -0.002(5) -0.004(5)
C103 0.046(6) 0.070(6) 0.053(6) 0.019(6) 0.001(5) -0.008(6)
Cl17 0.067(3) 0.080(3) 0.065(3) 0.008(3) 0.006(2) -0.012(3)
Cl18 0.077(3) 0.091(4) 0.086(4) 0.017(3) -0.005(3) -0.002(3)
C104 0.043(5) 0.063(5) 0.051(6) 0.018(6) -0.002(5) -0.004(5)
C105 0.046(6) 0.070(6) 0.053(6) 0.019(6) 0.001(5) -0.008(6)

loop_
_atom_type_symbol
_atom_type_description
_atom_type_scat_dispersion_real
_atom_type_scat_dispersion_imag
_atom_type_scat_source
C C 0.0033 0.0016 'International Tables Vol C Tables 4.2.6.8 and 6.1.1.4'
H H 0.0000 0.0000 'International Tables Vol C Tables 4.2.6.8 and 6.1.1.4'
B B 0.0013 0.0007 'International Tables Vol C Tables 4.2.6.8 and 6.1.1.4'
N N 0.0061 0.0033 'International Tables Vol C Tables 4.2.6.8 and 6.1.1.4'
O O 0.0106 0.0060 'International Tables Vol C Tables 4.2.6.8 and 6.1.1.4'
Cl Cl 0.1484 0.1585 'International Tables Vol C Tables 4.2.6.8 and 6.1.1.4'

loop_
_geom_angle_atom_site_label_1
_geom_angle_atom_site_label_2
_geom_angle_atom_site_label_3
_geom_angle
B1 O1 C21 120.6(7)
B1 O2 C23 121.0(7)
B2 O3 C24 117.8(7)
B2 O4 C25 120.9(7)
B3 O5 C42 119.4(7)
B3 O6 C44 117.6(7)
B4 O7 C45 118.8(7)
B4 O8 C46 120.1(7)
B5 O9 C63 120.4(6)
B5 O10 C65 118.0(6)
B6 O11 C66 121.4(7)
B6 O12 C67 119.9(7)
C14 N1 C13 118.8(7)
C32 N2 C33 115.3(9)
C35 N3 C34 119.3(7)
C53 N4 C54 121.6(7)
C56 N5 C55 115.8(7)
C74 N6 C75 115.8(8)
O2 B1 O1 122.2(8)
O2 B1 C18 118.6(8)
O1 B1 C18 119.1(8)
O4 B2 O3 124.7(9)
O4 B2 C26 116.0(9)
O3 B2 C26 119.3(9)
O6 B3 O5 124.9(8)
O6 B3 C39 117.8(8)
O5 B3 C39 117.3(8)
O7 B4 O8 123.1(9)
O7 B4 C47 118.6(8)
O8 B4 C47 118.3(8)
O10 B5 O9 122.9(8)
O10 B5 C60 119.5(8)
O9 B5 C60 117.5(8)
O11 B6 O12 122.7(8)
O11 B6 C68 118.5(8)
O12 B6 C68 118.8(8)
C6 C1 C2 120.8(7)
C6 C1 C13 120.6(7)
C2 C1 C13 118.6(7)
C3 C2 C1 117.8(7)
C3 C2 C7 122.3(7)
C1 C2 C7 120.0(7)
C4 C3 C2 120.5(7)
C4 C3 C55 121.2(7)
C2 C3 C55 118.3(7)
C5 C4 C3 121.1(8)
C5 C4 C9 119.7(7)
C3 C4 C9 119.2(7)
C4 C5 C6 120.2(8)
C4 C5 C34 121.2(7)
C6 C5 C34 118.5(7)
C5 C6 C1 119.4(7)
C5 C6 C11 121.5(7)
C1 C6 C11 119.0(7)
C2 C7 C8 113.5(7)
C2 C7 H7A 108.9
C8 C7 H7A 108.9
C2 C7 H7B 108.9
C8 C7 H7B 108.9
H7A C7 H7B 107.7
C7 C8 H8A 109.5
C7 C8 H8B 109.5
H8A C8 H8B 109.5
C7 C8 H8C 109.5
H8A C8 H8C 109.5
H8B C8 H8C 109.5
C10 C9 C4 117.5(8)
C10 C9 H9A 107.9
C4 C9 H9A 107.9
C10 C9 H9B 107.9
C4 C9 H9B 107.9
H9A C9 H9B 107.2
C9 C10 H10A 109.5
C9 C10 H10B 109.5
H10A C10 H10B 109.5
C9 C10 H10C 109.5
H10A C10 H10C 109.5
H10B C10 H10C 109.5
C6 C11 C12 110.8(7)
C6 C11 H11A 109.5
C12 C11 H11A 109.5
C6 C11 H11B 109.5
C12 C11 H11B 109.5
H11A C11 H11B 108.1
C11 C12 H12A 109.5
C11 C12 H12B 109.5
H12A C12 H12B 109.5
C11 C12 H12C 109.5
H12A C12 H12C 109.5
H12B C12 H12C 109.5
N1 C13 C1 117.0(7)
N1 C13 H13A 108.0
C1 C13 H13A 108.0
N1 C13 H13B 108.0
C1 C13 H13B 108.0
H13A C13 H13B 107.3
N1 C14 C15 122.4(8)
N1 C14 H14 118.8
C15 C14 H14 118.8
C20 C15 C16 117.4(7)
C20 C15 C14 120.4(8)
C16 C15 C14 122.2(7)
C17 C16 C15 121.9(8)
C17 C16 H16 119.0
C15 C16 H16 119.0
C16 C17 C18 121.3(8)
C16 C17 H17 119.4
C18 C17 H17 119.4
C19 C18 C17 116.4(7)
C19 C18 B1 123.5(8)
C17 C18 B1 120.0(7)
C20 C19 C18 122.3(8)
C20 C19 H19 118.8
C18 C19 H19 118.8
C19 C20 C15 120.7(8)
C19 C20 H20 119.7
C15 C20 H20 119.7
O1 C21 C22 110.6(7)
O1 C21 H21A 109.5
C22 C21 H21A 109.5
O1 C21 H21B 109.5
C22 C21 H21B 109.5
H21A C21 H21B 108.1
C24 C22 C25 109.5(7)
C24 C22 C23 109.6(7)
C25 C22 C23 107.8(7)
C24 C22 C21 112.1(7)
C25 C22 C21 110.8(7)
C23 C22 C21 106.8(7)
O2 C23 C22 111.9(7)
O2 C23 H23A 109.2
C22 C23 H23A 109.2
O2 C23 H23B 109.2
C22 C23 H23B 109.2
H23A C23 H23B 107.9
O3 C24 C22 110.3(7)
O3 C24 H24A 109.6
C22 C24 H24A 109.6
O3 C24 H24B 109.6
C22 C24 H24B 109.6
H24A C24 H24B 108.1
O4 C25 C22 112.3(7)
O4 C25 H25A 109.1
C22 C25 H25A 109.1
O4 C25 H25B 109.1
C22 C25 H25B 109.1
H25A C25 H25B 107.9
C27 C26 C31 116.1(9)
C27 C26 B2 120.0(9)
C31 C26 B2 123.8(9)
C26 C27 C28 124.8(10)
C26 C27 H27 117.6
C28 C27 H27 117.6
C29 C28 C27 119.3(10)
C29 C28 H28 120.4
C27 C28 H28 120.4
C28 C29 C30 120.3(10)
C28 C29 C32 119.4(9)
C30 C29 C32 120.3(10)
C29 C30 C31 119.4(10)
C29 C30 H30 120.3
C31 C30 H30 120.3
C26 C31 C30 120.0(10)
C26 C31 H31 120.0
C30 C31 H31 120.0
N2 C32 C29 125.6(10)
N2 C32 H32 117.2
C29 C32 H32 117.2
N2 C33 C76 109.0(7)
N2 C33 H33A 109.9
C76 C33 H33A 109.9
N2 C33 H33B 109.9
C76 C33 H33B 109.9
H33A C33 H33B 108.3
N3 C34 C5 109.7(7)
N3 C34 H34A 109.7
C5 C34 H34A 109.7
N3 C34 H34B 109.7
C5 C34 H34B 109.7
H34A C34 H34B 108.2
N3 C35 C36 122.3(8)
N3 C35 H35 118.9
C36 C35 H35 118.9
C37 C36 C41 117.1(8)
C37 C36 C35 122.4(8)
C41 C36 C35 120.5(8)
C38 C37 C36 122.1(8)
C38 C37 H37 118.9
C36 C37 H37 118.9
C37 C38 C39 120.5(8)
C37 C38 H38 119.7
C39 C38 H38 119.7
C38 C39 C40 118.1(8)
C38 C39 B3 121.7(8)
C40 C39 B3 120.2(8)
C41 C40 C39 120.7(8)
C41 C40 H40 119.7
C39 C40 H40 119.7
C40 C41 C36 121.4(8)
C40 C41 H41 119.3
C36 C41 H41 119.3
O5 C42 C43 112.0(7)
O5 C42 H42A 109.2
C43 C42 H42A 109.2
O5 C42 H42B 109.2
C43 C42 H42B 109.2
H42A C42 H42B 107.9
C44 C43 C42 109.8(7)
C44 C43 C46 109.4(7)
C42 C43 C46 111.5(7)
C44 C43 C45 108.2(7)
C42 C43 C45 110.7(7)
C46 C43 C45 107.2(7)
O6 C44 C43 111.0(7)
O6 C44 H44A 109.4
C43 C44 H44A 109.4
O6 C44 H44B 109.4
C43 C44 H44B 109.4
H44A C44 H44B 108.0
O7 C45 C43 112.5(7)
O7 C45 H45A 109.1
C43 C45 H45A 109.1
O7 C45 H45B 109.1
C43 C45 H45B 109.1
H45A C45 H45B 107.8
O8 C46 C43 111.5(7)
O8 C46 H46A 109.3
C43 C46 H46A 109.3
O8 C46 H46B 109.3
C43 C46 H46B 109.3
H46A C46 H46B 108.0
C48 C47 C52 119.2(8)
C48 C47 B4 122.2(8)
C52 C47 B4 118.6(8)
C47 C48 C49 120.9(8)
C47 C48 H48 119.6
C49 C48 H48 119.6
C48 C49 C50 119.5(8)
C48 C49 H49 120.2
C50 C49 H49 120.2
C51 C50 C49 118.7(8)
C51 C50 C53 121.2(8)
C49 C50 C53 120.1(8)
C50 C51 C52 121.8(8)
C50 C51 H51 119.1
C52 C51 H51 119.1
C47 C52 C51 119.9(8)
C47 C52 H52 120.1
C51 C52 H52 120.1
N4 C53 C50 122.5(8)
N4 C53 H53 118.7
C50 C53 H53 118.7
N4 C54 C78 117.9(7)
N4 C54 H54A 107.8
C78 C54 H54A 107.8
N4 C54 H54B 107.8
C78 C54 H54B 107.8
H54A C54 H54B 107.2
N5 C55 C3 113.6(7)
N5 C55 H55A 108.8
C3 C55 H55A 108.8
N5 C55 H55B 108.8
C3 C55 H55B 108.8
H55A C55 H55B 107.7
N5 C56 C57 123.5(8)
N5 C56 H56 118.2
C57 C56 H56 118.2
C58 C57 C62 120.4(8)
C58 C57 C56 120.5(8)
C62 C57 C56 119.1(7)
C57 C58 C59 119.4(8)
C57 C58 H58 120.3
C59 C58 H58 120.3
C60 C59 C58 120.9(8)
C60 C59 H59 119.6
C58 C59 H59 119.6
C61 C60 C59 118.8(8)
C61 C60 B5 120.1(8)
C59 C60 B5 121.0(8)
C60 C61 C62 120.4(8)
C60 C61 H61 119.8
C62 C61 H61 119.8
C57 C62 C61 120.1(8)
C57 C62 H62 119.9
C61 C62 H62 119.9
O9 C63 C64 112.6(6)
O9 C63 H63A 109.1
C64 C63 H63A 109.1
O9 C63 H63B 109.1
C64 C63 H63B 109.1
H63A C63 H63B 107.8
C65 C64 C67 111.3(7)
C65 C64 C63 107.9(7)
C67 C64 C63 112.2(7)
C65 C64 C66 110.2(7)
C67 C64 C66 110.0(7)
C63 C64 C66 105.0(7)
O10 C65 C64 111.7(6)
O10 C65 H65A 109.3
C64 C65 H65A 109.3
O10 C65 H65B 109.3
C64 C65 H65B 109.3
H65A C65 H65B 107.9
O11 C66 C64 112.4(7)
O11 C66 H66A 109.1
C64 C66 H66A 109.1
O11 C66 H66B 109.1
C64 C66 H66B 109.1
H66A C66 H66B 107.9
O12 C67 C64 111.5(6)
O12 C67 H67A 109.3
C64 C67 H67A 109.3
O12 C67 H67B 109.3
C64 C67 H67B 109.3
H67A C67 H67B 108.0
C69 C68 C73 116.5(8)
C69 C68 B6 123.5(8)
C73 C68 B6 119.9(8)
C70 C69 C68 123.3(9)
C70 C69 H69 118.4
C68 C69 H69 118.4
C69 C70 C71 119.8(9)
C69 C70 H70 120.1
C71 C70 H70 120.1
C72 C71 C70 118.5(8)
C72 C71 C74 120.4(8)
C70 C71 C74 121.1(8)
C71 C72 C73 121.3(8)
C71 C72 H72 119.4
C73 C72 H72 119.4
C68 C73 C72 120.5(8)
C68 C73 H73 119.8
C72 C73 H73 119.8
N6 C74 C71 123.8(8)
N6 C74 H74 118.1
C71 C74 H74 118.1
N6 C75 C80 112.3(7)
N6 C75 H75A 109.1
C80 C75 H75A 109.1
N6 C75 H75B 109.1
C80 C75 H75B 109.1
H75A C75 H75B 107.9
C77 C76 C81 119.7(8)
C77 C76 C33 119.7(8)
C81 C76 C33 120.6(8)
C78 C77 C76 119.9(8)
C78 C77 C82 120.5(8)
C76 C77 C82 119.6(8)
C77 C78 C79 120.0(8)
C77 C78 C54 120.1(8)
C79 C78 C54 119.8(8)
C80 C79 C78 119.2(8)
C80 C79 C84 121.8(8)
C78 C79 C84 119.0(8)
C79 C80 C81 121.8(8)
C79 C80 C75 118.6(8)
C81 C80 C75 119.6(8)
C80 C81 C76 119.5(8)
C80 C81 C86 121.9(8)
C76 C81 C86 118.6(8)
C77 C82 C83 111.9(7)
C77 C82 H82A 109.2
C83 C82 H82A 109.2
C77 C82 H82B 109.2
C83 C82 H82B 109.2
H82A C82 H82B 107.9
C82 C83 H83A 109.5
C82 C83 H83B 109.5
H83A C83 H83B 109.5
C82 C83 H83C 109.5
H83A C83 H83C 109.5
H83B C83 H83C 109.5
C85 C84 C79 113.7(8)
C85 C84 H84A 108.8
C79 C84 H84A 108.8
C85 C84 H84B 108.8
C79 C84 H84B 108.8
H84A C84 H84B 107.7
C84 C85 H85A 109.5
C84 C85 H85B 109.5
H85A C85 H85B 109.5
C84 C85 H85C 109.5
H85A C85 H85C 109.5
H85B C85 H85C 109.5
C87 C86 C81 110.3(7)
C87 C86 H86A 109.6
C81 C86 H86A 109.6
C87 C86 H86B 109.6
C81 C86 H86B 109.6
H86A C86 H86B 108.1
C86 C87 H87A 109.5
C86 C87 H87B 109.5
H87A C87 H87B 109.5
C86 C87 H87C 109.5
H87A C87 H87C 109.5
H87B C87 H87C 109.5
C89 C88 Cl1 108.2(6)
C89 C88 H88A 110.1
Cl1 C88 H88A 110.1
C89 C88 H88B 110.1
Cl1 C88 H88B 110.1
H88A C88 H88B 108.4
C88 C89 Cl2 108.7(6)
C88 C89 H89A 109.9
Cl2 C89 H89A 109.9
C88 C89 H89B 109.9
Cl2 C89 H89B 109.9
H89A C89 H89B 108.3
C91 C90 Cl3 106.1(9)
C91 C90 H90A 110.5
Cl3 C90 H90A 110.5
C91 C90 H90B 110.5
Cl3 C90 H90B 110.5
H90A C90 H90B 108.7
C90 C91 Cl4 105.7(9)
C90 C91 H91A 110.6
Cl4 C91 H91A 110.6
C90 C91 H91B 110.6
Cl4 C91 H91B 110.6
H91A C91 H91B 108.7
C93 C92 Cl5 101.4(14)
C93 C92 H92A 111.5
Cl5 C92 H92A 111.5
C93 C92 H92B 111.5
Cl5 C92 H92B 111.5
H92A C92 H92B 109.3
C92 C93 Cl6 101.6(14)
C92 C93 H93A 111.4
Cl6 C93 H93A 111.4
C92 C93 H93B 111.4
Cl6 C93 H93B 111.4
H93A C93 H93B 109.3
C95 C94 Cl7 98.0(13)
C95 C94 H94A 112.2
Cl7 C94 H94A 112.2
C95 C94 H94B 112.2
Cl7 C94 H94B 112.2
H94A C94 H94B 109.8
C94 C95 Cl8 100.8(13)
C94 C95 H95A 111.6
Cl8 C95 H95A 111.6
C94 C95 H95B 111.6
Cl8 C95 H95B 111.6
H95A C95 H95B 109.4
C97 C96 Cl9 113.2(9)
C97 C96 H96A 108.9
Cl9 C96 H96A 108.9
C97 C96 H96B 108.9
Cl9 C96 H96B 108.9
H96A C96 H96B 107.8
C96 C97 Cl10 110.8(10)
C96 C97 H97A 109.5
Cl10 C97 H97A 109.5
C96 C97 H97B 109.5
Cl10 C97 H97B 109.5
H97A C97 H97B 108.1
C99 C98 Cl11 114.5(7)
C99 C98 H98A 108.6
Cl11 C98 H98A 108.6
C99 C98 H98B 108.6
Cl11 C98 H98B 108.6
H98A C98 H98B 107.6
C98 C99 Cl12 118.1(6)
C98 C99 H99A 107.8
Cl12 C99 H99A 107.8
C98 C99 H99B 107.8
Cl12 C99 H99B 107.8
H99A C99 H99B 107.1
C101 C100 Cl13 106.5(14)
C101 C100 H10D 110.4
Cl13 C100 H10D 110.4
C101 C100 H10E 110.4
Cl13 C100 H10E 110.4
H10D C100 H10E 108.6
C100 C101 Cl14 108.4(14)
C100 C101 H10F 110.0
Cl14 C101 H10F 110.0
C100 C101 H10G 110.0
Cl14 C101 H10G 110.0
H10F C101 H10G 108.4
C103 C102 Cl15 119.2(16)
C103 C102 H10H 107.5
Cl15 C102 H10H 107.5
C103 C102 H10I 107.5
Cl15 C102 H10I 107.5
H10H C102 H10I 107.0
C102 C103 Cl16 112(2)
C102 C103 H10J 109.2
Cl16 C103 H10J 109.2
C102 C103 H10K 109.2
Cl16 C103 H10K 109.2
H10J C103 H10K 107.9
C105 C104 Cl17 120(2)
C105 C104 H10L 107.4
Cl17 C104 H10L 107.4
C105 C104 H10M 107.4
Cl17 C104 H10M 107.4
H10L C104 H10M 106.9
C104 C105 Cl18 115(3)
C104 C105 H10N 108.5
Cl18 C105 H10N 108.5
C104 C105 H10O 108.5
Cl18 C105 H10O 108.5
H10N C105 H10O 107.5

loop_
_geom_bond_atom_site_label_1
_geom_bond_atom_site_label_2
_geom_bond_distance
O1 B1 1.369(12)
O1 C21 1.436(10)
O2 B1 1.365(12)
O2 C23 1.444(10)
O3 B2 1.362(12)
O3 C24 1.447(10)
O4 B2 1.342(13)
O4 C25 1.423(10)
O5 B3 1.362(12)
O5 C42 1.451(10)
O6 B3 1.358(12)
O6 C44 1.457(10)
O7 B4 1.344(13)
O7 C45 1.458(10)
O8 B4 1.382(12)
O8 C46 1.466(10)
O9 B5 1.384(12)
O9 C63 1.459(10)
O10 B5 1.371(11)
O10 C65 1.472(10)
O11 B6 1.365(12)
O11 C66 1.454(10)
O12 B6 1.368(11)
O12 C67 1.444(10)
N1 C14 1.277(10)
N1 C13 1.476(10)
N2 C32 1.195(13)
N2 C33 1.482(12)
N3 C35 1.289(10)
N3 C34 1.469(10)
N4 C53 1.261(11)
N4 C54 1.490(11)
N5 C56 1.251(10)
N5 C55 1.478(11)
N6 C74 1.242(11)
N6 C75 1.467(11)
B1 C18 1.544(13)
B2 C26 1.583(15)
B3 C39 1.603(13)
B4 C47 1.577(14)
B5 C60 1.577(13)
B6 C68 1.573(13)
C1 C6 1.418(12)
C1 C2 1.441(11)
C1 C13 1.537(11)
C2 C3 1.418(11)
C2 C7 1.487(12)
C3 C4 1.403(12)
C3 C55 1.506(12)
C4 C5 1.398(11)
C4 C9 1.530(12)
C5 C6 1.401(12)
C5 C34 1.515(12)
C6 C11 1.523(12)
C7 C8 1.557(12)
C7 H7A 0.9900
C7 H7B 0.9900
C8 H8A 0.9800
C8 H8B 0.9800
C8 H8C 0.9800
C9 C10 1.468(13)
C9 H9A 0.9900
C9 H9B 0.9900
C10 H10A 0.9800
C10 H10B 0.9800
C10 H10C 0.9800
C11 C12 1.553(12)
C11 H11A 0.9900
C11 H11B 0.9900
C12 H12A 0.9800
C12 H12B 0.9800
C12 H12C 0.9800
C13 H13A 0.9900
C13 H13B 0.9900
C14 C15 1.492(12)
C14 H14 0.9500
C15 C20 1.407(12)
C15 C16 1.420(12)
C16 C17 1.344(11)
C16 H16 0.9500
C17 C18 1.442(11)
C17 H17 0.9500
C18 C19 1.396(12)
C19 C20 1.380(12)
C19 H19 0.9500
C20 H20 0.9500
C21 C22 1.565(13)
C21 H21A 0.9900
C21 H21B 0.9900
C22 C24 1.523(12)
C22 C25 1.525(12)
C22 C23 1.540(12)
C23 H23A 0.9900
C23 H23B 0.9900
C24 H24A 0.9900
C24 H24B 0.9900
C25 H25A 0.9900
C25 H25B 0.9900
C26 C27 1.367(13)
C26 C31 1.394(14)
C27 C28 1.370(13)
C27 H27 0.9500
C28 C29 1.329(15)
C28 H28 0.9500
C29 C30 1.401(15)
C29 C32 1.563(15)
C30 C31 1.413(15)
C30 H30 0.9500
C31 H31 0.9500
C32 H32 0.9500
C33 C76 1.523(12)
C33 H33A 0.9900
C33 H33B 0.9900
C34 H34A 0.9900
C34 H34B 0.9900
C35 C36 1.455(12)
C35 H35 0.9500
C36 C37 1.390(12)
C36 C41 1.414(12)
C37 C38 1.388(11)
C37 H37 0.9500
C38 C39 1.402(12)
C38 H38 0.9500
C39 C40 1.405(12)
C40 C41 1.386(13)
C40 H40 0.9500
C41 H41 0.9500
C42 C43 1.507(12)
C42 H42A 0.9900
C42 H42B 0.9900
C43 C44 1.506(12)
C43 C46 1.523(13)
C43 C45 1.525(12)
C44 H44A 0.9900
C44 H44B 0.9900
C45 H45A 0.9900
C45 H45B 0.9900
C46 H46A 0.9900
C46 H46B 0.9900
C47 C48 1.392(12)
C47 C52 1.394(12)
C48 C49 1.402(12)
C48 H48 0.9500
C49 C50 1.422(12)
C49 H49 0.9500
C50 C51 1.370(12)
C50 C53 1.461(12)
C51 C52 1.401(12)
C51 H51 0.9500
C52 H52 0.9500
C53 H53 0.9500
C54 C78 1.534(12)
C54 H54A 0.9900
C54 H54B 0.9900
C55 H55A 0.9900
C55 H55B 0.9900
C56 C57 1.502(12)
C56 H56 0.9500
C57 C58 1.381(11)
C57 C62 1.389(11)
C58 C59 1.406(12)
C58 H58 0.9500
C59 C60 1.400(12)
C59 H59 0.9500
C60 C61 1.389(11)
C61 C62 1.402(12)
C61 H61 0.9500
C62 H62 0.9500
C63 C64 1.526(12)
C63 H63A 0.9900
C63 H63B 0.9900
C64 C65 1.516(11)
C64 C67 1.522(12)
C64 C66 1.541(12)
C65 H65A 0.9900
C65 H65B 0.9900
C66 H66A 0.9900
C66 H66B 0.9900
C67 H67A 0.9900
C67 H67B 0.9900
C68 C69 1.377(12)
C68 C73 1.394(12)
C69 C70 1.361(13)
C69 H69 0.9500
C70 C71 1.391(13)
C70 H70 0.9500
C71 C72 1.358(12)
C71 C74 1.525(12)
C72 C73 1.398(12)
C72 H72 0.9500
C73 H73 0.9500
C74 H74 0.9500
C75 C80 1.550(13)
C75 H75A 0.9900
C75 H75B 0.9900
C76 C77 1.412(12)
C76 C81 1.415(12)
C77 C78 1.397(12)
C77 C82 1.533(12)
C78 C79 1.426(13)
C79 C80 1.381(13)
C79 C84 1.543(13)
C80 C81 1.388(13)
C81 C86 1.526(13)
C82 C83 1.550(12)
C82 H82A 0.9900
C82 H82B 0.9900
C83 H83A 0.9800
C83 H83B 0.9800
C83 H83C 0.9800
C84 C85 1.531(13)
C84 H84A 0.9900
C84 H84B 0.9900
C85 H85A 0.9800
C85 H85B 0.9800
C85 H85C 0.9800
C86 C87 1.522(13)
C86 H86A 0.9900
C86 H86B 0.9900
C87 H87A 0.9800
C87 H87B 0.9800
C87 H87C 0.9800
Cl1 C88 1.795(9)
Cl2 C89 1.773(9)
C88 C89 1.545(12)
C88 H88A 0.9900
C88 H88B 0.9900
C89 H89A 0.9900
C89 H89B 0.9900
Cl3 C90 1.874(13)
Cl4 C91 1.813(13)
C90 C91 1.420(16)
C90 H90A 0.9900
C90 H90B 0.9900
C91 H91A 0.9900
C91 H91B 0.9900
Cl5 C92 1.939(16)
Cl6 C93 1.938(17)
C92 C93 1.26(2)
C92 H92A 0.9900
C92 H92B 0.9900
C93 H93A 0.9900
C93 H93B 0.9900
Cl7 C94 1.97(2)
Cl8 C95 1.98(2)
C94 C95 1.39(2)
C94 H94A 0.9900
C94 H94B 0.9900
C95 H95A 0.9900
C95 H95B 0.9900
Cl9 C96 1.770(12)
Cl10 C97 1.794(13)
C96 C97 1.461(18)
C96 H96A 0.9900
C96 H96B 0.9900
C97 H97A 0.9900
C97 H97B 0.9900
Cl11 C98 1.716(12)
Cl12 C99 1.656(8)
C98 C99 1.542(13)
C98 H98A 0.9900
C98 H98B 0.9900
C99 H99A 0.9900
C99 H99B 0.9900
Cl13 C100 1.76(2)
Cl14 C101 1.97(2)
C100 C101 1.36(2)
C100 H10D 0.9900
C100 H10E 0.9900
C101 H10F 0.9900
C101 H10G 0.9900
Cl15 C102 1.890(16)
Cl16 C103 1.859(15)
C102 C103 1.28(2)
C102 H10H 0.9900
C102 H10I 0.9900
C103 H10J 0.9900
C103 H10K 0.9900
Cl17 C104 1.898(18)
Cl18 C105 1.863(16)
C104 C105 1.27(2)
C104 H10L 0.9900
C104 H10M 0.9900
C105 H10N 0.9900
C105 H10O 0.9900

loop_
_geom_torsion_atom_site_label_1
_geom_torsion_atom_site_label_2
_geom_torsion_atom_site_label_3
_geom_torsion_atom_site_label_4
_geom_torsion
C23 O2 B1 O1 3.3(13)
C23 O2 B1 C18 -175.3(7)
C21 O1 B1 O2 0.6(13)
C21 O1 B1 C18 179.2(7)
C25 O4 B2 O3 5.5(15)
C25 O4 B2 C26 -174.7(8)
C24 O3 B2 O4 3.4(15)
C24 O3 B2 C26 -176.4(9)
C44 O6 B3 O5 -5.3(14)
C44 O6 B3 C39 175.4(8)
C42 O5 B3 O6 -0.4(14)
C42 O5 B3 C39 178.9(8)
C45 O7 B4 O8 -3.9(13)
C45 O7 B4 C47 177.4(8)
C46 O8 B4 O7 1.2(13)
C46 O8 B4 C47 179.9(8)
C65 O10 B5 O9 -2.7(12)
C65 O10 B5 C60 175.0(7)
C63 O9 B5 O10 -4.0(12)
C63 O9 B5 C60 178.3(7)
C66 O11 B6 O12 -4.9(12)
C66 O11 B6 C68 174.1(7)
C67 O12 B6 O11 -3.1(12)
C67 O12 B6 C68 177.9(7)
C6 C1 C2 C3 4.8(11)
C13 C1 C2 C3 -177.0(7)
C6 C1 C2 C7 -175.0(7)
C13 C1 C2 C7 3.2(11)
C1 C2 C3 C4 -3.6(11)
C7 C2 C3 C4 176.1(7)
C1 C2 C3 C55 174.6(7)
C7 C2 C3 C55 -5.7(11)
C2 C3 C4 C5 -0.7(11)
C55 C3 C4 C5 -178.8(7)
C2 C3 C4 C9 -179.7(7)
C55 C3 C4 C9 2.2(11)
C3 C4 C5 C6 3.9(11)
C9 C4 C5 C6 -177.0(7)
C3 C4 C5 C34 -173.1(7)
C9 C4 C5 C34 5.9(11)
C4 C5 C6 C1 -2.7(11)
C34 C5 C6 C1 174.4(7)
C4 C5 C6 C11 176.5(7)
C34 C5 C6 C11 -6.3(11)
C2 C1 C6 C5 -1.6(11)
C13 C1 C6 C5 -179.8(7)
C2 C1 C6 C11 179.1(7)
C13 C1 C6 C11 0.9(11)
C3 C2 C7 C8 87.4(9)
C1 C2 C7 C8 -92.9(9)
C5 C4 C9 C10 -85.4(10)
C3 C4 C9 C10 93.6(10)
C5 C6 C11 C12 -85.7(9)
C1 C6 C11 C12 93.6(9)
C14 N1 C13 C1 0.7(11)
C6 C1 C13 N1 86.0(9)
C2 C1 C13 N1 -92.2(9)
C13 N1 C14 C15 -178.7(7)
N1 C14 C15 C20 172.8(7)
N1 C14 C15 C16 -5.2(12)
C20 C15 C16 C17 0.0(12)
C14 C15 C16 C17 178.1(7)
C15 C16 C17 C18 -0.3(12)
C16 C17 C18 C19 0.9(12)
C16 C17 C18 B1 179.4(8)
O2 B1 C18 C19 172.2(8)
O1 B1 C18 C19 -6.4(13)
O2 B1 C18 C17 -6.2(12)
O1 B1 C18 C17 175.2(7)
C17 C18 C19 C20 -1.1(11)
B1 C18 C19 C20 -179.5(8)
C18 C19 C20 C15 0.8(12)
C16 C15 C20 C19 -0.2(12)
C14 C15 C20 C19 -178.3(7)
B1 O1 C21 C22 -31.5(10)
O1 C21 C22 C24 -64.4(9)
O1 C21 C22 C25 172.8(7)
O1 C21 C22 C23 55.6(9)
B1 O2 C23 C22 24.9(11)
C24 C22 C23 O2 69.3(9)
C25 C22 C23 O2 -171.6(7)
C21 C22 C23 O2 -52.4(9)
B2 O3 C24 C22 -34.4(11)
C25 C22 C24 O3 55.6(10)
C23 C22 C24 O3 173.7(7)
C21 C22 C24 O3 -67.9(9)
B2 O4 C25 C22 18.2(12)
C24 C22 C25 O4 -47.7(10)
C23 C22 C25 O4 -167.0(7)
C21 C22 C25 O4 76.5(9)
O4 B2 C26 C27 5.7(15)
O3 B2 C26 C27 -174.5(10)
O4 B2 C26 C31 -171.8(11)
O3 B2 C26 C31 8.0(17)
C31 C26 C27 C28 -4.0(16)
B2 C26 C27 C28 178.3(10)
C26 C27 C28 C29 1.3(17)
C27 C28 C29 C30 1.2(17)
C27 C28 C29 C32 179.6(9)
C28 C29 C30 C31 -0.9(18)
C32 C29 C30 C31 -179.2(10)
C27 C26 C31 C30 4.1(17)
B2 C26 C31 C30 -178.3(11)
C29 C30 C31 C26 -1.9(18)
C33 N2 C32 C29 -177.4(9)
C28 C29 C32 N2 -176.6(11)
C30 C29 C32 N2 1.7(17)
C32 N2 C33 C76 125.5(10)
C35 N3 C34 C5 126.6(8)
C4 C5 C34 N3 83.7(9)
C6 C5 C34 N3 -93.4(8)
C34 N3 C35 C36 176.6(7)
N3 C35 C36 C37 -179.8(8)
N3 C35 C36 C41 -2.2(13)
C41 C36 C37 C38 0.8(13)
C35 C36 C37 C38 178.6(8)
C36 C37 C38 C39 0.3(14)
C37 C38 C39 C40 -0.1(13)
C37 C38 C39 B3 -179.3(8)
O6 B3 C39 C38 -0.5(14)
O5 B3 C39 C38 -179.8(8)
O6 B3 C39 C40 -179.6(9)
O5 B3 C39 C40 1.1(14)
C38 C39 C40 C41 -1.2(15)
B3 C39 C40 C41 177.9(9)
C39 C40 C41 C36 2.4(16)
C37 C36 C41 C40 -2.2(14)
C35 C36 C41 C40 180.0(9)
B3 O5 C42 C43 -23.2(11)
O5 C42 C43 C44 50.6(10)
O5 C42 C43 C46 -70.9(9)
O5 C42 C43 C45 169.9(7)
B3 O6 C44 C43 33.9(11)
C42 C43 C44 O6 -56.0(10)
C46 C43 C44 O6 66.7(9)
C45 C43 C44 O6 -176.9(7)
B4 O7 C45 C43 32.8(11)
C44 C43 C45 O7 -174.0(7)
C42 C43 C45 O7 65.7(9)
C46 C43 C45 O7 -56.0(10)
B4 O8 C46 C43 -27.3(11)
C44 C43 C46 O8 169.7(7)
C42 C43 C46 O8 -68.7(9)
C45 C43 C46 O8 52.6(9)
O7 B4 C47 C48 174.8(8)
O8 B4 C47 C48 -4.0(13)
O7 B4 C47 C52 -5.8(13)
O8 B4 C47 C52 175.4(8)
C52 C47 C48 C49 0.5(13)
B4 C47 C48 C49 179.9(8)
C47 C48 C49 C50 0.2(13)
C48 C49 C50 C51 0.1(12)
C48 C49 C50 C53 -178.6(8)
C49 C50 C51 C52 -1.2(12)
C53 C50 C51 C52 177.6(8)
C48 C47 C52 C51 -1.6(12)
B4 C47 C52 C51 179.1(8)
C50 C51 C52 C47 1.9(13)
C54 N4 C53 C50 -174.7(7)
C51 C50 C53 N4 -7.7(13)
C49 C50 C53 N4 171.0(8)
C53 N4 C54 C78 -9.9(12)
C56 N5 C55 C3 160.3(8)
C4 C3 C55 N5 -77.3(10)
C2 C3 C55 N5 104.5(8)
C55 N5 C56 C57 176.4(7)
N5 C56 C57 C58 16.8(13)
N5 C56 C57 C62 -163.9(8)
C62 C57 C58 C59 0.6(13)
C56 C57 C58 C59 180.0(8)
C57 C58 C59 C60 0.8(13)
C58 C59 C60 C61 -1.2(13)
C58 C59 C60 B5 178.3(8)
O10 B5 C60 C61 -169.8(8)
O9 B5 C60 C61 8.1(12)
O10 B5 C60 C59 10.7(13)
O9 B5 C60 C59 -171.4(8)
C59 C60 C61 C62 0.3(13)
B5 C60 C61 C62 -179.2(8)
C58 C57 C62 C61 -1.5(12)
C56 C57 C62 C61 179.1(7)
C60 C61 C62 C57 1.0(12)
B5 O9 C63 C64 -21.6(11)
O9 C63 C64 C65 50.7(9)
O9 C63 C64 C67 -72.3(9)
O9 C63 C64 C66 168.2(7)
B5 O10 C65 C64 34.5(10)
C67 C64 C65 O10 66.3(8)
C63 C64 C65 O10 -57.2(9)
C66 C64 C65 O10 -171.4(6)
B6 O11 C66 C64 -17.8(10)
C65 C64 C66 O11 -77.5(9)
C67 C64 C66 O11 45.6(9)
C63 C64 C66 O11 166.5(6)
B6 O12 C67 C64 32.9(10)
C65 C64 C67 O12 69.5(8)
C63 C64 C67 O12 -169.5(6)
C66 C64 C67 O12 -53.0(9)
O11 B6 C68 C69 -167.0(8)
O12 B6 C68 C69 12.0(13)
O11 B6 C68 C73 11.3(13)
O12 B6 C68 C73 -169.7(8)
C73 C68 C69 C70 -2.0(14)
B6 C68 C69 C70 176.3(9)
C68 C69 C70 C71 0.0(15)
C69 C70 C71 C72 2.5(14)
C69 C70 C71 C74 -176.4(9)
C70 C71 C72 C73 -2.9(14)
C74 C71 C72 C73 176.0(8)
C69 C68 C73 C72 1.6(13)
B6 C68 C73 C72 -176.8(8)
C71 C72 C73 C68 0.9(14)
C75 N6 C74 C71 -177.4(8)
C72 C71 C74 N6 175.9(9)
C70 C71 C74 N6 -5.2(14)
C74 N6 C75 C80 -139.7(8)
N2 C33 C76 C77 -97.1(9)
N2 C33 C76 C81 82.3(10)
C81 C76 C77 C78 -1.8(12)
C33 C76 C77 C78 177.6(7)
C81 C76 C77 C82 -179.9(7)
C33 C76 C77 C82 -0.4(11)
C76 C77 C78 C79 0.2(12)
C82 C77 C78 C79 178.3(7)
C76 C77 C78 C54 175.9(7)
C82 C77 C78 C54 -6.0(11)
N4 C54 C78 C77 84.7(10)
N4 C54 C78 C79 -99.6(9)
C77 C78 C79 C80 1.5(12)
C54 C78 C79 C80 -174.2(7)
C77 C78 C79 C84 179.0(7)
C54 C78 C79 C84 3.3(11)
C78 C79 C80 C81 -1.8(13)
C84 C79 C80 C81 -179.2(8)
C78 C79 C80 C75 178.0(7)
C84 C79 C80 C75 0.6(12)
N6 C75 C80 C79 89.7(10)
N6 C75 C80 C81 -90.5(10)
C79 C80 C81 C76 0.3(13)
C75 C80 C81 C76 -179.6(7)
C79 C80 C81 C86 179.7(8)
C75 C80 C81 C86 -0.2(13)
C77 C76 C81 C80 1.5(12)
C33 C76 C81 C80 -177.9(8)
C77 C76 C81 C86 -177.9(7)
C33 C76 C81 C86 2.7(11)
C78 C77 C82 C83 93.6(9)
C76 C77 C82 C83 -88.3(10)
C80 C79 C84 C85 87.9(11)
C78 C79 C84 C85 -89.5(10)
C80 C81 C86 C87 -93.1(10)
C76 C81 C86 C87 86.3(10)
Cl1 C88 C89 Cl2 -177.5(5)
Cl3 C90 C91 Cl4 -176.3(6)
Cl5 C92 C93 Cl6 177.1(8)
Cl7 C94 C95 Cl8 -179.0(6)
Cl9 C96 C97 Cl10 -66.3(11)
Cl11 C98 C99 Cl12 -63.8(9)
Cl13 C100 C101 Cl14 -176.4(8)
Cl15 C102 C103 Cl16 -63(4)
Cl17 C104 C105 Cl18 -48(6)
